data_9016409
loop_
_publ_author_name
'Belokoneva, E. L.'
'Shuvaeva, V. A.'
'Antipin M Yu'
'Leonyuk, N. I.'

_publ_section_title
;
 Crystal structure of a high-temperature modification of LaBSiO5,
 a synthetic analog of stillwellite
 Note: T = 273 K
;
_journal_name_full 'Zhurnal Neorganicheskoi Khimii'
_journal_page_first 1097
_journal_page_last 1101
_journal_volume 41
_journal_year 1996
_chemical_compound_source Synthetic
_chemical_formula_sum 'B La O5 Si'
_chemical_name_mineral Stillwellite-(La)
_space_group_IT_number 144
_symmetry_space_group_name_Hall 'P 31'
_symmetry_space_group_name_H-M 'P 31'
_cell_angle_alpha 90
_cell_angle_beta 90
_cell_angle_gamma 120
_cell_length_a 6.838
_cell_length_b 6.838
_cell_length_c 6.773
_cell_formula_units_Z 3
_cell_volume 274.265
_database_code_amcsd 0018731
_exptl_crystal_density_diffrn 4.683
_cod_original_formula_sum 'La B Si O5'
_cod_database_code 9016409

loop_
_space_group_symop_operation_xyz
x,y,z
-y,x-y,1/3+z
-x+y,-x,2/3+z

loop_
_atom_site_aniso_label
_atom_site_aniso_U_11
_atom_site_aniso_U_22
_atom_site_aniso_U_33
_atom_site_aniso_U_12
_atom_site_aniso_U_13
_atom_site_aniso_U_23
La 0.00442 0.00316 0.00581 0.00163 0.00000 0.00000
B 0.00506 0.00506 0.00760 0.00252 -0.00126 -0.00252
Si 0.00405 0.00632 0.00518 0.00291 0.00000 0.00000
O1 0.00506 0.00378 0.01013 0.00000 0.00252 -0.00252
O2 0.00378 0.00506 0.00885 0.00000 0.00252 -0.00252
O3 0.00506 0.01265 0.00760 0.00378 -0.00126 -0.00126
O4 0.01265 0.00506 0.00760 0.00378 0.00000 0.00126
O5 0.04052 0.01393 0.02533 0.02025 -0.02532 -0.01266

loop_
_atom_site_label
_atom_site_fract_x
_atom_site_fract_y
_atom_site_fract_z
_atom_site_U_iso_or_equiv
La 0.59784 0.00000 0.00000 0.00469
B 0.11100 0.00100 0.00000 0.00595
Si 0.58250 0.00000 0.49900 0.00507
O1 0.34300 0.19100 0.02700 0.00735
O2 0.19100 0.34300 0.30700 0.00684
O3 0.60300 0.46600 0.33000 0.00874
O4 0.46600 0.60300 0.00200 0.00874
O5 0.00000 0.03700 0.83300 0.02368

loop_
_cod_related_entry_id
_cod_related_entry_database
_cod_related_entry_code
1 AMCSD 0018731

_cod_duplicate_entry 1511206
